data_7200298
loop_
_publ_author_name
'Bi, Y. F.'
'Liao, W. P.'
'Wang, X. F.'
'Li, Y. L.'
'Su, Z. M.'
'Liu, Y. B.'
'Zhang, H. J.'
'Li, D. Q.'

_publ_section_title
;
 Five supramolecular compounds of water-soluble
 sulfonylcalix[4]arenetetrasulfonate showing two calixarene
 conformations
;
_journal_issue 4
_journal_name_full CrystEngComm
_journal_page_first 597
_journal_paper_doi 10.1039/b812582a
_journal_volume 11
_journal_year 2009
_chemical_formula_moiety H7Na[C24H8O24S8][C12H8N2]5[H2O]14.88
_chemical_formula_sum 'C84 H82.96 N10 Na O38.88 S8'
_chemical_formula_weight 2130.98
_chemical_name_systematic
;
?
;
_space_group_IT_number 2
_symmetry_cell_setting triclinic
_symmetry_space_group_name_Hall '-P 1'
_symmetry_space_group_name_H-M 'P -1'
_atom_sites_solution_hydrogens geom
_atom_sites_solution_primary direct
_atom_sites_solution_secondary difmap
_audit_creation_method SHELXL-97
_cell_angle_alpha 79.390(2)
_cell_angle_beta 72.937(2)
_cell_angle_gamma 71.767(2)
_cell_formula_units_Z 2
_cell_length_a 14.5485(16)
_cell_length_b 17.3505(19)
_cell_length_c 21.267(2)
_cell_measurement_reflns_used 6989
_cell_measurement_temperature 150(2)
_cell_measurement_theta_max 23.85
_cell_measurement_theta_min 2.20
_cell_volume 4849.1(9)
_computing_cell_refinement 'SMART (Bruker, 2001)'
_computing_data_collection 'SMART (Bruker, 2001)'
_computing_data_reduction 'SAINT+ (Bruker, 1999)'
_computing_molecular_graphics 'PLATON (Spek, 2003)'
_computing_publication_material 'SHELXTL (1998)'
_computing_structure_refinement 'SHELXL-97 (Sheldrick, 1997)'
_computing_structure_solution 'SHELXS-97 (Sheldrick, 1990)'
_diffrn_ambient_temperature 150(2)
_diffrn_measured_fraction_theta_full 0.991
_diffrn_measured_fraction_theta_max 0.991
_diffrn_measurement_device_type 'CCD area detector'
_diffrn_measurement_method 'phi and omega scans'
_diffrn_radiation_monochromator graphite
_diffrn_radiation_source 'fine-focus sealed tube'
_diffrn_radiation_type MoK\a
_diffrn_radiation_wavelength 0.71073
_diffrn_reflns_av_R_equivalents 0.0546
_diffrn_reflns_av_sigmaI/netI 0.0902
_diffrn_reflns_limit_h_max 17
_diffrn_reflns_limit_h_min -16
_diffrn_reflns_limit_k_max 20
_diffrn_reflns_limit_k_min -20
_diffrn_reflns_limit_l_max 25
_diffrn_reflns_limit_l_min -25
_diffrn_reflns_number 39003
_diffrn_reflns_theta_full 25.00
_diffrn_reflns_theta_max 25.00
_diffrn_reflns_theta_min 1.52
_exptl_absorpt_coefficient_mu 0.282
_exptl_absorpt_correction_T_max 0.9750
_exptl_absorpt_correction_T_min 0.8930
_exptl_absorpt_correction_type empirical
_exptl_absorpt_process_details ' SADABS, Sheldrick, 1996'
_exptl_crystal_colour colorless
_exptl_crystal_density_diffrn 1.459
_exptl_crystal_density_method 'not measured'
_exptl_crystal_description plate
_exptl_crystal_F_000 2208
_exptl_crystal_size_max 0.41
_exptl_crystal_size_mid 0.25
_exptl_crystal_size_min 0.09
_refine_diff_density_max 1.691
_refine_diff_density_min -0.803
_refine_diff_density_rms 0.149
_refine_ls_extinction_method none
_refine_ls_goodness_of_fit_ref 1.186
_refine_ls_hydrogen_treatment constr
_refine_ls_matrix_type full
_refine_ls_number_parameters 1203
_refine_ls_number_reflns 16966
_refine_ls_number_restraints 43
_refine_ls_restrained_S_all 1.197
_refine_ls_R_factor_all 0.1656
_refine_ls_R_factor_gt 0.1092
_refine_ls_shift/su_max 0.000
_refine_ls_shift/su_mean 0.000
_refine_ls_structure_factor_coef Fsqd
_refine_ls_weighting_details 'calc w=1/[\s^2^(Fo^2^)+(0.2000P)^2^+0.0000P] where P=(Fo^2^+2Fc^2^)/3'
_refine_ls_weighting_scheme calc
_refine_ls_wR_factor_gt 0.3154
_refine_ls_wR_factor_ref 0.3472
_reflns_number_gt 10171
_reflns_number_total 16966
_reflns_threshold_expression >2sigma(I)
_cod_data_source_file b812582a.txt
_cod_data_source_block compound_1
_cod_depositor_comments
;
The following automatic conversions were performed:
'_symmetry_cell_setting' value 'Triclinic' changed to 'triclinic'
according to '/home/saulius/struct/CIF-dictionaries/cif_core.dic'
dictionary named 'cif_core.dic' version 2.4.1 from 2010-06-29.

Automatic conversion script
Id: cif_fix_enum 1527 2010-12-29 10:47:43Z saulius 
;
_cod_original_sg_symbol_H-M P-1
_cod_database_code 7200298

loop_
_symmetry_equiv_pos_as_xyz
'x, y, z'
'-x, -y, -z'

loop_
_atom_site_label
_atom_site_type_symbol
_atom_site_fract_x
_atom_site_fract_y
_atom_site_fract_z
_atom_site_U_iso_or_equiv
_atom_site_adp_type
_atom_site_occupancy
_atom_site_symmetry_multiplicity
_atom_site_calc_flag
_atom_site_refinement_flags
_atom_site_disorder_assembly
_atom_site_disorder_group
Na1 Na 0.24289(19) 0.40299(17) 0.11564(12) 0.0308(6) Uani 1 1 d . . .
S1 S 0.68766(12) 0.29810(10) 0.16981(8) 0.0229(4) Uani 1 1 d . . .
S2 S 0.53146(13) 0.45221(11) 0.40075(8) 0.0274(4) Uani 1 1 d . . .
S3 S 0.63916(17) 0.72402(12) 0.26304(10) 0.0437(6) Uani 1 1 d . . .
S4 S 0.83280(12) 0.55929(10) 0.04245(7) 0.0239(4) Uani 1 1 d . . .
S5 S 0.28670(12) 0.39833(11) 0.27636(8) 0.0283(4) Uani 1 1 d . . .
S6 S 0.29072(18) 0.75589(15) 0.45310(12) 0.0581(7) Uani 1 1 d . . .
S7 S 0.49426(17) 0.80798(13) 0.04395(15) 0.0588(7) Uani 1 1 d . . .
S8 S 1.05573(14) 0.30582(12) 0.16797(9) 0.0343(5) Uani 1 1 d . . .
O1 O 0.6972(4) 0.3780(5) 0.2799(3) 0.068(2) Uani 1 1 d . . .
O2 O 0.6556(3) 0.5441(3) 0.2947(2) 0.0295(11) Uani 1 1 d . . .
O3 O 0.7816(4) 0.5767(3) 0.1859(2) 0.0350(12) Uani 1 1 d . . .
O4 O 0.6814(3) 0.4592(3) 0.0824(2) 0.0296(11) Uani 1 1 d . . .
O5 O 0.2856(4) 0.4073(3) 0.2079(2) 0.0364(12) Uani 1 1 d . . .
O6 O 0.2217(3) 0.4685(3) 0.3111(2) 0.0389(13) Uani 1 1 d . . .
O7 O 0.2718(4) 0.3205(3) 0.3115(2) 0.0400(13) Uani 1 1 d . . .
O8 O 0.2274(4) 0.7054(4) 0.4877(3) 0.071(2) Uani 1 1 d U . .
O9 O 0.3204(5) 0.7917(4) 0.4978(4) 0.080(2) Uani 1 1 d U . .
O10 O 0.2562(6) 0.8187(6) 0.4046(4) 0.116(3) Uani 1 1 d U . .
O11 O 0.4262(5) 0.8664(4) 0.0877(4) 0.080(2) Uani 1 1 d U . .
O12 O 0.5586(5) 0.8423(4) -0.0133(3) 0.073(2) Uani 1 1 d U . .
O13 O 0.4477(7) 0.7606(5) 0.0225(6) 0.116(3) Uani 1 1 d U . .
O14 O 1.1225(4) 0.2533(3) 0.1182(3) 0.0570(17) Uani 1 1 d . . .
O15 O 1.0939(3) 0.3720(3) 0.1713(2) 0.0341(12) Uani 1 1 d . . .
O16 O 1.0275(4) 0.2617(4) 0.2323(3) 0.0563(16) Uani 1 1 d U . .
O17 O 0.6481(3) 0.2919(3) 0.1168(2) 0.0275(11) Uani 1 1 d . . .
O18 O 0.7274(3) 0.2226(3) 0.2060(2) 0.0327(11) Uani 1 1 d . . .
O19 O 0.4510(4) 0.4361(3) 0.4544(2) 0.0367(12) Uani 1 1 d . . .
O20 O 0.6330(3) 0.4147(3) 0.4067(2) 0.0331(12) Uani 1 1 d . . .
O21 O 0.5952(5) 0.8101(3) 0.2627(3) 0.0625(19) Uani 1 1 d . . .
O22 O 0.7371(4) 0.6899(4) 0.2739(3) 0.0507(16) Uani 1 1 d . . .
O23 O 0.8145(3) 0.5596(3) -0.0207(2) 0.0288(11) Uani 1 1 d . . .
O24 O 0.9166(3) 0.5857(3) 0.0423(2) 0.0269(10) Uani 1 1 d . . .
O25 O 0.3642(4) 0.4637(3) 0.0437(2) 0.0330(11) Uani 1 1 d . . .
O26 O 0.3267(6) 0.2588(4) 0.1121(4) 0.109(3) Uani 1 1 d . . .
C1 C 0.5862(5) 0.3560(4) 0.2283(3) 0.0204(14) Uani 1 1 d . . .
C2 C 0.4912(5) 0.3607(4) 0.2259(3) 0.0241(15) Uani 1 1 d . . .
H2A H 0.4811 0.3401 0.1908 0.029 Uiso 1 1 calc R . .
C3 C 0.4093(5) 0.3961(4) 0.2760(3) 0.0240(15) Uani 1 1 d . . .
C4 C 0.4242(5) 0.4255(4) 0.3265(3) 0.0277(16) Uani 1 1 d . . .
H4A H 0.3683 0.4504 0.3598 0.033 Uiso 1 1 calc R . .
C5 C 0.5204(5) 0.4193(4) 0.3298(3) 0.0262(15) Uani 1 1 d . . .
C6 C 0.6040(5) 0.3845(4) 0.2803(3) 0.0294(16) Uani 1 1 d . . .
C7 C 0.5082(5) 0.5594(4) 0.3836(3) 0.0264(15) Uani 1 1 d . . .
C8 C 0.4212(5) 0.6089(5) 0.4208(3) 0.0346(18) Uani 1 1 d . . .
H8A H 0.3764 0.5854 0.4551 0.041 Uiso 1 1 calc R . .
C9 C 0.4011(6) 0.6927(5) 0.4072(4) 0.0403(19) Uani 1 1 d . . .
C10 C 0.4684(6) 0.7274(4) 0.3588(3) 0.0367(18) Uani 1 1 d . . .
H10A H 0.4554 0.7851 0.3509 0.044 Uiso 1 1 calc R . .
C11 C 0.5555(5) 0.6771(4) 0.3217(3) 0.0308(17) Uani 1 1 d . . .
C12 C 0.5785(5) 0.5902(4) 0.3314(3) 0.0294(16) Uani 1 1 d . . .
C13 C 0.6418(6) 0.6973(4) 0.1852(3) 0.0334(18) Uani 1 1 d . . .
C14 C 0.5731(6) 0.7509(5) 0.1526(4) 0.045(2) Uani 1 1 d . . .
H14A H 0.5231 0.7949 0.1738 0.054 Uiso 1 1 calc R . .
C15 C 0.5788(5) 0.7394(4) 0.0893(4) 0.0366(18) Uani 1 1 d . . .
C16 C 0.6550(5) 0.6779(4) 0.0564(4) 0.0316(16) Uani 1 1 d . . .
H16A H 0.6592 0.6714 0.0122 0.038 Uiso 1 1 calc R . .
C17 C 0.7248(5) 0.6262(4) 0.0889(3) 0.0268(15) Uani 1 1 d . . .
C18 C 0.7169(5) 0.6323(4) 0.1555(3) 0.0308(17) Uani 1 1 d . . .
C19 C 0.8433(5) 0.4618(4) 0.0855(3) 0.0213(14) Uani 1 1 d . . .
C20 C 0.9302(5) 0.4266(4) 0.1057(3) 0.0242(15) Uani 1 1 d . . .
H20A H 0.9809 0.4541 0.0942 0.029 Uiso 1 1 calc R . .
C21 C 0.9440(5) 0.3514(4) 0.1429(3) 0.0245(15) Uani 1 1 d . . .
C22 C 0.8670(5) 0.3135(4) 0.1616(3) 0.0256(15) Uani 1 1 d . . .
H22A H 0.8740 0.2629 0.1885 0.031 Uiso 1 1 calc R . .
C23 C 0.7803(5) 0.3504(4) 0.1405(3) 0.0199(14) Uani 1 1 d . . .
C24 C 0.7617(5) 0.4250(4) 0.1008(3) 0.0249(15) Uani 1 1 d . . .
N1 N 0.1651(4) 0.5717(4) 0.1367(3) 0.0341(14) Uani 1 1 d . . .
N2 N 0.3578(4) 0.5568(3) 0.1382(3) 0.0270(13) Uani 1 1 d . . .
C25 C 0.0704(6) 0.5839(5) 0.1357(4) 0.0406(19) Uani 1 1 d . . .
H25A H 0.0586 0.5612 0.1024 0.049 Uiso 1 1 calc R . .
C26 C -0.0120(6) 0.6273(5) 0.1798(5) 0.047(2) Uani 1 1 d . . .
H26A H -0.0777 0.6341 0.1761 0.057 Uiso 1 1 calc R . .
C27 C 0.0026(6) 0.6605(5) 0.2291(4) 0.051(2) Uani 1 1 d . . .
H27A H -0.0529 0.6893 0.2605 0.061 Uiso 1 1 calc R . .
C28 C 0.1252(6) 0.6830(5) 0.2803(4) 0.044(2) Uani 1 1 d . . .
H28A H 0.0722 0.7118 0.3131 0.053 Uiso 1 1 calc R . .
C29 C 0.2200(7) 0.6741(5) 0.2815(4) 0.043(2) Uani 1 1 d . . .
H29A H 0.2330 0.6965 0.3144 0.051 Uiso 1 1 calc R . .
C30 C 0.4026(6) 0.6192(5) 0.2300(4) 0.0398(19) Uani 1 1 d . . .
H30A H 0.4189 0.6420 0.2612 0.048 Uiso 1 1 calc R . .
C31 C 0.4769(6) 0.5766(5) 0.1841(4) 0.0368(18) Uani 1 1 d . . .
H31A H 0.5449 0.5678 0.1836 0.044 Uiso 1 1 calc R . .
C32 C 0.4513(5) 0.5456(4) 0.1371(3) 0.0311(16) Uani 1 1 d . . .
H32A H 0.5027 0.5160 0.1040 0.037 Uiso 1 1 calc R . .
C33 C 0.2792(5) 0.5985(4) 0.1852(3) 0.0251(15) Uani 1 1 d . . .
C34 C 0.3009(6) 0.6309(4) 0.2328(3) 0.0321(17) Uani 1 1 d . . .
C35 C 0.1009(5) 0.6512(4) 0.2321(4) 0.0338(17) Uani 1 1 d . . .
C36 C 0.1793(5) 0.6061(4) 0.1839(3) 0.0314(16) Uani 1 1 d . . .
N3 N -0.1534(6) 0.8715(5) 0.1328(4) 0.059(2) Uani 1 1 d . . .
N4 N 0.0168(7) 0.8631(4) 0.1657(4) 0.058(2) Uani 1 1 d . . .
C37 C -0.2367(9) 0.8771(6) 0.1169(6) 0.073(3) Uani 1 1 d . . .
H37A H -0.2984 0.9066 0.1431 0.087 Uiso 1 1 calc R . .
C38 C -0.2382(8) 0.8417(6) 0.0634(6) 0.072(3) Uani 1 1 d . . .
H38A H -0.2986 0.8487 0.0517 0.087 Uiso 1 1 calc R . .
C39 C -0.1443(8) 0.7944(6) 0.0272(5) 0.059(3) Uani 1 1 d . . .
H39A H -0.1419 0.7677 -0.0087 0.071 Uiso 1 1 calc R . .
C40 C 0.0371(8) 0.7446(5) 0.0084(4) 0.054(2) Uani 1 1 d . . .
H40A H 0.0415 0.7165 -0.0272 0.065 Uiso 1 1 calc R . .
C41 C 0.1206(7) 0.7421(5) 0.0230(4) 0.049(2) Uani 1 1 d . . .
H41A H 0.1832 0.7129 -0.0025 0.058 Uiso 1 1 calc R . .
C42 C 0.2044(7) 0.7815(5) 0.0939(5) 0.055(2) Uani 1 1 d . . .
H42A H 0.2687 0.7538 0.0693 0.066 Uiso 1 1 calc R . .
C43 C 0.1949(9) 0.8204(6) 0.1461(5) 0.065(3) Uani 1 1 d . . .
H43A H 0.2524 0.8202 0.1588 0.078 Uiso 1 1 calc R . .
C44 C 0.0999(10) 0.8606(6) 0.1808(5) 0.070(3) Uani 1 1 d . . .
H44A H 0.0943 0.8877 0.2173 0.084 Uiso 1 1 calc R . .
C45 C 0.0262(6) 0.8247(5) 0.1142(3) 0.0400(19) Uani 1 1 d . . .
C46 C 0.1182(7) 0.7827(5) 0.0768(4) 0.047(2) Uani 1 1 d . . .
C47 C -0.0583(7) 0.7875(5) 0.0441(4) 0.046(2) Uani 1 1 d . . .
C48 C -0.0634(6) 0.8286(5) 0.0983(4) 0.042(2) Uani 1 1 d . . .
N5 N -0.0200(4) 0.5020(4) 0.6539(3) 0.0332(14) Uani 1 1 d . . .
N6 N -0.0521(5) 0.4153(4) 0.5731(3) 0.0380(15) Uani 1 1 d . . .
C49 C -0.0085(6) 0.5441(5) 0.6962(4) 0.042(2) Uani 1 1 d . . .
H49A H -0.0640 0.5659 0.7310 0.051 Uiso 1 1 calc R . .
C50 C 0.0828(7) 0.5562(7) 0.6901(5) 0.070(3) Uani 1 1 d . . .
H50A H 0.0901 0.5865 0.7204 0.083 Uiso 1 1 calc R . .
C51 C 0.1611(7) 0.5255(7) 0.6416(5) 0.068(3) Uani 1 1 d . . .
H51A H 0.2243 0.5332 0.6382 0.081 Uiso 1 1 calc R . .
C52 C 0.2313(7) 0.4491(6) 0.5416(5) 0.065(3) Uani 1 1 d . . .
H52A H 0.2956 0.4558 0.5360 0.078 Uiso 1 1 calc R . .
C53 C 0.2165(6) 0.4092(6) 0.4988(5) 0.059(3) Uani 1 1 d . . .
H53A H 0.2704 0.3894 0.4625 0.071 Uiso 1 1 calc R . .
C54 C 0.1006(8) 0.3509(5) 0.4648(4) 0.055(2) Uani 1 1 d . . .
H54A H 0.1518 0.3287 0.4281 0.066 Uiso 1 1 calc R . .
C55 C 0.0098(8) 0.3405(5) 0.4775(4) 0.056(3) Uani 1 1 d . . .
H55A H -0.0043 0.3113 0.4495 0.068 Uiso 1 1 calc R . .
C56 C -0.0660(7) 0.3729(5) 0.5329(4) 0.050(2) Uani 1 1 d . . .
H56A H -0.1298 0.3637 0.5414 0.060 Uiso 1 1 calc R . .
C57 C 0.0401(5) 0.4258(4) 0.5600(3) 0.0331(17) Uani 1 1 d . . .
C58 C 0.1201(6) 0.3954(5) 0.5065(4) 0.047(2) Uani 1 1 d . . .
C59 C 0.1515(6) 0.4813(6) 0.5950(4) 0.051(2) Uani 1 1 d . . .
C60 C 0.0574(5) 0.4698(4) 0.6031(4) 0.0323(17) Uani 1 1 d . . .
N7 N 0.0988(7) 0.9375(5) -0.0621(4) 0.058(2) Uani 0.50 1 d P . .
N8 N 0.1067(7) 0.9995(5) 0.0276(4) 0.057(2) Uani 0.50 1 d P . .
C69 C 0.2002(8) 0.9065(5) -0.0797(5) 0.061(3) Uani 1 1 d . . .
C70 C 0.2576(8) 0.9201(6) -0.0425(5) 0.070(3) Uani 1 1 d . . .
C71 C 0.2097(10) 0.9655(6) 0.0100(5) 0.075(3) Uani 1 1 d . . .
C72 C 0.0521(7) 0.9842(4) -0.0086(4) 0.046(2) Uani 1 1 d . . .
C73 C 0.068(2) 1.0430(13) 0.0863(10) 0.077(7) Uani 0.50 1 d P . .
C74 C -0.0376(19) 1.0738(11) 0.1027(9) 0.063(6) Uani 0.50 1 d P . .
C75 C 0.0988(7) 0.9375(5) -0.0621(4) 0.058(2) Uani 0.50 1 d P . .
C76 C 0.1067(7) 0.9995(5) 0.0276(4) 0.057(2) Uani 0.50 1 d P . .
N9 N 0.4280(9) 0.0146(5) 0.5862(6) 0.088(3) Uani 0.50 1 d P . .
N10 N 0.5918(8) 0.0320(5) 0.5268(6) 0.077(3) Uani 0.50 1 d P . .
C77 C 0.4399(12) 0.0364(7) 0.6432(7) 0.096(4) Uani 1 1 d . . .
C78 C 0.5272(12) 0.0553(7) 0.6404(7) 0.091(4) Uani 1 1 d . . .
C79 C 0.6051(11) 0.0529(6) 0.5829(7) 0.092(4) Uani 1 1 d . . .
C80 C 0.5075(10) 0.0108(5) 0.5293(5) 0.074(3) Uani 1 1 d . . .
C81 C 0.6706(17) 0.0306(12) 0.4571(11) 0.067(6) Uani 0.50 1 d P . .
C82 C 0.3347(15) -0.0080(11) 0.5944(9) 0.053(5) Uani 0.50 1 d P . .
C83 C 0.4280(9) 0.0146(5) 0.5862(6) 0.088(3) Uani 0.50 1 d P . .
C84 C 0.5918(8) 0.0320(5) 0.5268(6) 0.077(3) Uani 0.50 1 d P . .
N11 N 0.3731(10) 0.1590(8) 0.3872(7) 0.1197(14) Uiso 1 1 d . . .
N12 N 0.2049(10) 0.1482(8) 0.4909(6) 0.1197(14) Uiso 1 1 d . . .
C85 C 0.4514(13) 0.1613(10) 0.3339(8) 0.1197(14) Uiso 1 1 d . . .
C86 C 0.5303(12) 0.1929(10) 0.3428(8) 0.1197(14) Uiso 1 1 d . . .
C87 C 0.5147(13) 0.2134(10) 0.4015(9) 0.1197(14) Uiso 1 1 d . . .
C88 C 0.4152(12) 0.2389(10) 0.5250(8) 0.1197(14) Uiso 1 1 d . . .
C89 C 0.3430(13) 0.2302(10) 0.5689(8) 0.1197(14) Uiso 1 1 d . . .
C90 C 0.1838(13) 0.1856(10) 0.6087(8) 0.1197(14) Uiso 1 1 d . . .
C91 C 0.1149(13) 0.1625(10) 0.5939(7) 0.1197(14) Uiso 1 1 d D . .
C92 C 0.1269(13) 0.1376(10) 0.5309(7) 0.1197(14) Uiso 1 1 d D . .
C93 C 0.2848(13) 0.1752(10) 0.4946(8) 0.1197(14) Uiso 1 1 d . . .
C94 C 0.2712(13) 0.2039(10) 0.5599(8) 0.1197(14) Uiso 1 1 d . . .
C95 C 0.3584(13) 0.1826(10) 0.4467(9) 0.1197(14) Uiso 1 1 d . . .
C96 C 0.4459(13) 0.2158(10) 0.4531(8) 0.1197(14) Uiso 1 1 d . . .
O1W O 0.5627(4) 0.3793(3) 0.0119(3) 0.0522(15) Uiso 1 1 d . . .
O2W O 0.1009(10) 0.2510(8) 0.3379(6) 0.115(6) Uiso 0.73(3) 1 d P . .
O3W O 0.3686(10) 0.0245(8) 0.0954(7) 0.063(6) Uiso 0.47(2) 1 d P . .
O4W O 0.5174(10) 0.1844(8) 0.1623(6) 0.092(6) Uiso 0.61(2) 1 d P . .
O5W O 0.3657(11) 0.1929(9) 0.2183(7) 0.133(8) Uiso 0.75(3) 1 d P . .
O6W O 0.5834(15) 0.0176(13) 0.2010(9) 0.099(5) Uiso 0.48(2) 1 d P . .
O6W' O 0.5503(14) 0.0696(13) 0.1863(9) 0.099(5) Uiso 0.52 1 d P . .
O7W O 0.7586(12) 0.2431(9) 0.3633(7) 0.104(5) Uiso 0.59(2) 1 d P . .
O7W' O 0.8338(17) 0.2862(13) 0.3709(11) 0.104(5) Uiso 0.41 1 d P . .
O8W O 0.2992(18) 0.0528(14) 0.2699(12) 0.118(5) Uiso 0.428(19) 1 d P . .
O8W' O 0.2789(13) 0.0887(11) 0.3234(9) 0.118(5) Uiso 0.57 1 d P . .
O9W O 0.1581(12) 0.0866(10) 0.1594(8) 0.130(8) Uiso 0.67(3) 1 d P . .
O10W O 0.4002(12) 0.9832(9) 0.2226(8) 0.077(7) Uiso 0.46(2) 1 d P . .
O11W O 0.3237(13) 0.8485(10) 0.2587(8) 0.148(9) Uiso 0.69(3) 1 d P . .
O12W O 0.189(2) 0.8652(18) 0.3043(15) 0.045(12) Uiso 0.177(18) 1 d P . .
O13W O 0.2303(11) 0.0455(9) 0.7684(7) 0.079(6) Uiso 0.52(2) 1 d P . .
O14W O 0.1215(12) 0.0577(9) 0.7446(8) 0.074(7) Uiso 0.45(2) 1 d P . .
O15W O 0.7050(13) 0.0609(11) 0.2331(9) 0.105(9) Uiso 0.50(3) 1 d P . .
O16W O 0.1677(18) 0.0901(15) 0.3920(12) 0.109(12) Uiso 0.39(3) 1 d P . .
O17W O 0.2237(12) 0.2233(9) 0.2547(8) 0.099(7) Uiso 0.56(2) 1 d P . .
O18W O 0.5241(12) 0.0068(10) 0.0757(8) 0.182(9) Uiso 0.89(3) 1 d P . .
O19W O 0.7442(16) 0.0576(12) 0.4424(10) 0.115(6) Uiso 0.50 1 d P . .
O20W O -0.0367(11) 1.1032(9) 0.1446(7) 0.072(4) Uiso 0.50 1 d P . .

loop_
_atom_site_aniso_label
_atom_site_aniso_U_11
_atom_site_aniso_U_22
_atom_site_aniso_U_33
_atom_site_aniso_U_23
_atom_site_aniso_U_13
_atom_site_aniso_U_12
Na1 0.0282(15) 0.0463(17) 0.0220(13) -0.0035(12) -0.0061(11) -0.0164(13)
S1 0.0186(9) 0.0301(9) 0.0219(8) -0.0079(7) -0.0017(6) -0.0095(7)
S2 0.0255(10) 0.0422(10) 0.0159(8) -0.0055(7) -0.0028(7) -0.0121(8)
S3 0.0501(14) 0.0422(12) 0.0410(11) -0.0212(9) 0.0093(9) -0.0254(10)
S4 0.0204(9) 0.0311(9) 0.0193(8) -0.0014(7) -0.0020(6) -0.0092(7)
S5 0.0183(9) 0.0437(11) 0.0230(9) -0.0006(7) -0.0046(7) -0.0110(8)
S6 0.0455(14) 0.0601(15) 0.0483(13) -0.0210(12) 0.0085(11) 0.0034(11)
S7 0.0374(13) 0.0378(12) 0.105(2) -0.0124(13) -0.0334(13) 0.0019(10)
S8 0.0252(10) 0.0403(11) 0.0422(11) 0.0026(8) -0.0164(8) -0.0120(8)
O1 0.025(3) 0.159(7) 0.038(3) -0.053(4) 0.005(2) -0.040(4)
O2 0.024(3) 0.040(3) 0.023(2) -0.010(2) 0.002(2) -0.009(2)
O3 0.042(3) 0.033(3) 0.026(3) -0.003(2) -0.006(2) -0.007(2)
O4 0.019(3) 0.040(3) 0.031(3) -0.003(2) -0.010(2) -0.008(2)
O5 0.031(3) 0.057(3) 0.027(3) 0.000(2) -0.012(2) -0.018(2)
O6 0.016(3) 0.059(3) 0.040(3) -0.012(3) -0.002(2) -0.010(2)
O7 0.029(3) 0.058(3) 0.035(3) 0.003(2) -0.005(2) -0.021(3)
O8 0.039(3) 0.082(4) 0.091(5) -0.051(4) 0.011(3) -0.016(3)
O9 0.078(5) 0.076(4) 0.085(5) -0.049(4) 0.019(4) -0.034(4)
O10 0.083(5) 0.124(6) 0.083(5) -0.015(5) -0.005(4) 0.038(5)
O11 0.054(4) 0.065(4) 0.088(5) -0.006(4) -0.004(3) 0.016(3)
O12 0.072(4) 0.078(4) 0.062(4) 0.007(3) -0.032(3) -0.006(4)
O13 0.092(6) 0.075(5) 0.205(8) -0.008(5) -0.086(5) -0.014(4)
O14 0.027(3) 0.052(4) 0.096(5) -0.028(3) -0.023(3) 0.002(3)
O15 0.028(3) 0.057(3) 0.026(2) 0.002(2) -0.012(2) -0.020(2)
O16 0.054(4) 0.064(4) 0.063(4) 0.026(3) -0.035(3) -0.032(3)
O17 0.020(2) 0.038(3) 0.028(2) -0.012(2) -0.0037(19) -0.011(2)
O18 0.025(3) 0.035(3) 0.038(3) -0.005(2) -0.006(2) -0.011(2)
O19 0.036(3) 0.053(3) 0.021(2) -0.006(2) 0.004(2) -0.021(3)
O20 0.030(3) 0.043(3) 0.027(3) -0.006(2) -0.014(2) -0.003(2)
O21 0.083(5) 0.044(3) 0.057(4) -0.021(3) 0.011(3) -0.029(3)
O22 0.047(4) 0.069(4) 0.050(3) -0.030(3) 0.001(3) -0.034(3)
O23 0.026(3) 0.042(3) 0.020(2) -0.005(2) -0.0072(19) -0.009(2)
O24 0.025(3) 0.035(3) 0.023(2) 0.001(2) -0.0046(19) -0.016(2)
O25 0.033(3) 0.044(3) 0.029(3) -0.004(2) -0.009(2) -0.017(2)
O26 0.114(7) 0.048(4) 0.092(6) 0.008(4) 0.045(5) 0.003(4)
C1 0.017(3) 0.025(3) 0.019(3) -0.003(3) -0.004(2) -0.005(3)
C2 0.025(4) 0.034(4) 0.018(3) -0.005(3) -0.007(3) -0.012(3)
C3 0.018(3) 0.035(4) 0.020(3) 0.001(3) -0.006(3) -0.009(3)
C4 0.026(4) 0.034(4) 0.019(3) -0.004(3) 0.003(3) -0.009(3)
C5 0.024(4) 0.036(4) 0.022(3) -0.007(3) 0.000(3) -0.015(3)
C6 0.024(4) 0.043(4) 0.024(4) -0.004(3) -0.002(3) -0.016(3)
C7 0.021(4) 0.036(4) 0.024(3) -0.008(3) -0.009(3) -0.004(3)
C8 0.029(4) 0.056(5) 0.020(4) -0.010(3) -0.004(3) -0.012(4)
C9 0.040(5) 0.044(5) 0.034(4) -0.017(4) -0.006(3) -0.002(4)
C10 0.045(5) 0.028(4) 0.034(4) -0.012(3) -0.006(3) -0.004(3)
C11 0.034(4) 0.036(4) 0.021(3) -0.014(3) 0.002(3) -0.011(3)
C12 0.028(4) 0.042(4) 0.025(4) -0.014(3) -0.009(3) -0.012(3)
C13 0.035(4) 0.036(4) 0.028(4) -0.010(3) 0.009(3) -0.021(4)
C14 0.034(5) 0.036(4) 0.060(6) -0.012(4) 0.011(4) -0.018(4)
C15 0.028(4) 0.032(4) 0.050(5) 0.001(3) -0.006(3) -0.015(3)
C16 0.022(4) 0.033(4) 0.038(4) 0.005(3) -0.006(3) -0.012(3)
C17 0.022(4) 0.025(4) 0.030(4) 0.000(3) 0.000(3) -0.010(3)
C18 0.031(4) 0.030(4) 0.031(4) -0.006(3) 0.003(3) -0.018(3)
C19 0.021(3) 0.022(3) 0.018(3) -0.004(3) 0.000(3) -0.006(3)
C20 0.022(4) 0.031(4) 0.023(3) -0.010(3) -0.002(3) -0.010(3)
C21 0.021(4) 0.036(4) 0.018(3) -0.001(3) -0.006(3) -0.008(3)
C22 0.029(4) 0.028(4) 0.021(3) -0.009(3) -0.005(3) -0.006(3)
C23 0.016(3) 0.025(3) 0.020(3) -0.004(3) -0.003(3) -0.008(3)
C24 0.022(4) 0.034(4) 0.017(3) -0.011(3) 0.001(3) -0.006(3)
N1 0.023(3) 0.044(4) 0.040(4) -0.005(3) -0.010(3) -0.013(3)
N2 0.019(3) 0.037(3) 0.024(3) 0.001(2) 0.001(2) -0.015(3)
C25 0.040(5) 0.039(4) 0.051(5) 0.008(4) -0.025(4) -0.017(4)
C26 0.026(4) 0.045(5) 0.070(6) 0.013(4) -0.021(4) -0.009(4)
C27 0.029(5) 0.052(5) 0.052(5) 0.011(4) 0.001(4) -0.004(4)
C28 0.048(5) 0.043(5) 0.029(4) -0.003(3) 0.004(4) -0.008(4)
C29 0.055(6) 0.042(5) 0.033(4) -0.007(3) -0.012(4) -0.013(4)
C30 0.048(5) 0.051(5) 0.036(4) 0.001(4) -0.025(4) -0.026(4)
C31 0.033(4) 0.044(4) 0.042(4) 0.003(4) -0.015(4) -0.022(4)
C32 0.025(4) 0.040(4) 0.029(4) 0.006(3) -0.010(3) -0.014(3)
C33 0.025(4) 0.031(4) 0.023(3) 0.000(3) -0.008(3) -0.011(3)
C34 0.041(5) 0.036(4) 0.024(4) 0.000(3) -0.010(3) -0.018(3)
C35 0.028(4) 0.035(4) 0.036(4) 0.008(3) -0.011(3) -0.008(3)
C36 0.025(4) 0.040(4) 0.028(4) 0.003(3) -0.002(3) -0.015(3)
N3 0.054(5) 0.056(5) 0.050(5) 0.005(4) -0.003(4) -0.007(4)
N4 0.082(6) 0.046(4) 0.047(4) 0.003(3) -0.028(4) -0.012(4)
C37 0.068(8) 0.051(6) 0.079(8) 0.009(5) 0.003(6) -0.019(5)
C38 0.063(7) 0.056(6) 0.104(9) 0.025(6) -0.033(6) -0.032(6)
C39 0.072(7) 0.048(5) 0.068(6) 0.010(5) -0.026(5) -0.034(5)
C40 0.075(7) 0.049(5) 0.033(5) -0.009(4) 0.002(4) -0.021(5)
C41 0.059(6) 0.043(5) 0.034(4) -0.011(4) 0.006(4) -0.013(4)
C42 0.052(6) 0.040(5) 0.064(6) 0.010(4) -0.017(5) -0.005(4)
C43 0.078(8) 0.055(6) 0.071(7) 0.014(5) -0.044(6) -0.020(6)
C44 0.116(10) 0.051(6) 0.053(6) 0.002(5) -0.033(6) -0.030(6)
C45 0.054(5) 0.036(4) 0.027(4) -0.004(3) -0.004(4) -0.015(4)
C46 0.048(5) 0.040(5) 0.041(5) 0.004(4) -0.007(4) -0.006(4)
C47 0.059(6) 0.036(4) 0.043(5) 0.003(4) -0.016(4) -0.016(4)
C48 0.049(5) 0.039(4) 0.028(4) -0.001(3) -0.002(4) -0.007(4)
N5 0.022(3) 0.042(4) 0.033(3) -0.004(3) -0.004(3) -0.008(3)
N6 0.039(4) 0.040(4) 0.033(3) -0.004(3) -0.004(3) -0.013(3)
C49 0.036(5) 0.062(5) 0.035(4) -0.012(4) -0.007(3) -0.020(4)
C50 0.050(6) 0.115(9) 0.061(6) -0.030(6) -0.020(5) -0.029(6)
C51 0.029(5) 0.104(8) 0.083(7) -0.022(6) -0.017(5) -0.025(5)
C52 0.026(5) 0.085(7) 0.068(7) -0.009(6) 0.005(4) -0.009(5)
C53 0.026(5) 0.063(6) 0.053(6) 0.010(5) 0.014(4) 0.006(4)
C54 0.075(7) 0.046(5) 0.026(4) -0.007(4) -0.003(4) 0.000(5)
C55 0.094(8) 0.036(5) 0.035(5) -0.004(4) -0.012(5) -0.017(5)
C56 0.063(6) 0.060(6) 0.031(4) -0.006(4) -0.010(4) -0.025(5)
C57 0.026(4) 0.036(4) 0.024(4) 0.005(3) 0.002(3) -0.003(3)
C58 0.050(5) 0.043(5) 0.028(4) 0.007(4) 0.000(4) -0.003(4)
C59 0.021(4) 0.071(6) 0.048(5) 0.003(4) 0.001(4) -0.010(4)
C60 0.017(4) 0.033(4) 0.038(4) 0.004(3) -0.003(3) -0.002(3)
N7 0.076(7) 0.034(4) 0.053(5) -0.010(4) 0.007(4) -0.017(4)
N8 0.076(7) 0.042(5) 0.044(5) -0.003(4) 0.005(4) -0.024(4)
C69 0.065(7) 0.045(5) 0.062(6) -0.010(5) 0.009(5) -0.021(5)
C70 0.076(8) 0.059(6) 0.067(7) -0.005(5) 0.003(6) -0.030(6)
C71 0.104(10) 0.058(6) 0.064(7) -0.001(5) -0.002(6) -0.046(7)
C72 0.064(6) 0.026(4) 0.036(4) 0.002(3) 0.007(4) -0.015(4)
C73 0.12(2) 0.059(13) 0.050(12) 0.003(10) -0.005(13) -0.043(14)
C74 0.109(19) 0.038(10) 0.039(10) -0.005(8) -0.003(11) -0.029(11)
C75 0.076(7) 0.034(4) 0.053(5) -0.010(4) 0.007(4) -0.017(4)
C76 0.076(7) 0.042(5) 0.044(5) -0.003(4) 0.005(4) -0.024(4)
N9 0.101(9) 0.031(5) 0.107(9) 0.002(5) -0.014(7) 0.002(5)
N10 0.088(8) 0.027(4) 0.116(9) 0.000(5) -0.040(7) -0.005(5)
C77 0.137(13) 0.043(6) 0.100(10) -0.007(6) -0.031(9) -0.012(7)
C78 0.104(11) 0.055(7) 0.103(10) -0.023(7) -0.016(8) -0.007(7)
C79 0.132(12) 0.033(6) 0.101(10) -0.012(6) -0.040(9) 0.004(6)
C80 0.098(9) 0.031(5) 0.071(7) -0.001(5) -0.002(7) -0.007(5)
C81 0.075(15) 0.057(12) 0.072(14) -0.010(11) -0.035(12) -0.005(11)
C82 0.062(13) 0.045(10) 0.046(10) 0.007(8) -0.023(9) -0.004(9)
C83 0.101(9) 0.031(5) 0.107(9) 0.002(5) -0.014(7) 0.002(5)
C84 0.088(8) 0.027(4) 0.116(9) 0.000(5) -0.040(7) -0.005(5)

loop_
_atom_type_symbol
_atom_type_description
_atom_type_scat_dispersion_real
_atom_type_scat_dispersion_imag
_atom_type_scat_source
C C 0.0033 0.0016 'International Tables Vol C Tables 4.2.6.8 and 6.1.1.4'
H H 0.0000 0.0000 'International Tables Vol C Tables 4.2.6.8 and 6.1.1.4'
N N 0.0061 0.0033 'International Tables Vol C Tables 4.2.6.8 and 6.1.1.4'
Na Na 0.0362 0.0249 'International Tables Vol C Tables 4.2.6.8 and 6.1.1.4'
O O 0.0106 0.0060 'International Tables Vol C Tables 4.2.6.8 and 6.1.1.4'
S S 0.1246 0.1234 'International Tables Vol C Tables 4.2.6.8 and 6.1.1.4'

loop_
_geom_angle_atom_site_label_1
_geom_angle_atom_site_label_2
_geom_angle_atom_site_label_3
_geom_angle
_geom_angle_site_symmetry_1
_geom_angle_site_symmetry_3
_geom_angle_publ_flag
O5 Na1 O23 162.9(2) . 2_665 ?
O5 Na1 O15 94.72(18) . 1_455 ?
O23 Na1 O15 88.88(18) 2_665 1_455 ?
O5 Na1 O25 95.26(19) . . ?
O23 Na1 O25 77.97(18) 2_665 . ?
O15 Na1 O25 163.8(2) 1_455 . ?
O5 Na1 O26 92.7(3) . . ?
O23 Na1 O26 104.1(3) 2_665 . ?
O15 Na1 O26 89.6(2) 1_455 . ?
O25 Na1 O26 102.6(2) . . ?
O5 Na1 N1 77.1(2) . . ?
O23 Na1 N1 85.94(19) 2_665 . ?
O15 Na1 N1 94.05(19) 1_455 . ?
O25 Na1 N1 75.85(18) . . ?
O26 Na1 N1 169.4(3) . . ?
O18 S1 O17 116.1(3) . . ?
O18 S1 C23 108.5(3) . . ?
O17 S1 C23 110.7(3) . . ?
O18 S1 C1 106.0(3) . . ?
O17 S1 C1 106.8(3) . . ?
C23 S1 C1 108.4(3) . . ?
O19 S2 O20 118.4(3) . . ?
O19 S2 C7 107.6(3) . . ?
O20 S2 C7 110.8(3) . . ?
O19 S2 C5 106.7(3) . . ?
O20 S2 C5 107.7(3) . . ?
C7 S2 C5 104.8(3) . . ?
O21 S3 O22 119.1(4) . . ?
O21 S3 C11 107.3(3) . . ?
O22 S3 C11 109.4(4) . . ?
O21 S3 C13 106.8(4) . . ?
O22 S3 C13 108.1(3) . . ?
C11 S3 C13 105.3(3) . . ?
O24 S4 O23 117.3(3) . . ?
O24 S4 C19 108.9(3) . . ?
O23 S4 C19 109.7(3) . . ?
O24 S4 C17 106.7(3) . . ?
O23 S4 C17 106.9(3) . . ?
C19 S4 C17 106.8(3) . . ?
O5 S5 O6 113.3(3) . . ?
O5 S5 O7 113.0(3) . . ?
O6 S5 O7 113.2(3) . . ?
O5 S5 C3 105.6(3) . . ?
O6 S5 C3 105.0(3) . . ?
O7 S5 C3 105.8(3) . . ?
O8 S6 O10 117.5(6) . . ?
O8 S6 O9 112.0(4) . . ?
O10 S6 O9 108.8(6) . . ?
O8 S6 C9 107.2(4) . . ?
O10 S6 C9 103.8(4) . . ?
O9 S6 C9 106.6(4) . . ?
O13 S7 O11 114.0(5) . . ?
O13 S7 O12 109.3(6) . . ?
O11 S7 O12 114.3(4) . . ?
O13 S7 C15 107.4(4) . . ?
O11 S7 C15 106.6(4) . . ?
O12 S7 C15 104.5(4) . . ?
O15 S8 O14 111.9(3) . . ?
O15 S8 O16 112.3(3) . . ?
O14 S8 O16 113.2(4) . . ?
O15 S8 C21 106.0(3) . . ?
O14 S8 C21 107.0(3) . . ?
O16 S8 C21 105.7(3) . . ?
S5 O5 Na1 161.4(3) . . ?
S8 O15 Na1 131.5(3) . 1_655 ?
S4 O23 Na1 163.7(3) . 2_665 ?
C2 C1 C6 121.9(5) . . ?
C2 C1 S1 117.0(5) . . ?
C6 C1 S1 120.5(5) . . ?
C1 C2 C3 119.2(6) . . ?
C1 C2 H2A 120.4 . . ?
C3 C2 H2A 120.4 . . ?
C4 C3 C2 120.2(6) . . ?
C4 C3 S5 119.6(5) . . ?
C2 C3 S5 120.2(5) . . ?
C3 C4 C5 120.6(6) . . ?
C3 C4 H4A 119.7 . . ?
C5 C4 H4A 119.7 . . ?
C4 C5 C6 120.6(6) . . ?
C4 C5 S2 116.8(5) . . ?
C6 C5 S2 122.6(5) . . ?
O1 C6 C5 123.5(6) . . ?
O1 C6 C1 119.0(6) . . ?
C5 C6 C1 117.5(6) . . ?
C8 C7 C12 123.6(7) . . ?
C8 C7 S2 118.6(5) . . ?
C12 C7 S2 117.9(5) . . ?
C9 C8 C7 119.2(7) . . ?
C9 C8 H8A 120.4 . . ?
C7 C8 H8A 120.4 . . ?
C8 C9 C10 120.5(7) . . ?
C8 C9 S6 119.6(6) . . ?
C10 C9 S6 119.8(6) . . ?
C9 C10 C11 119.8(7) . . ?
C9 C10 H10A 120.1 . . ?
C11 C10 H10A 120.1 . . ?
C10 C11 C12 122.4(6) . . ?
C10 C11 S3 117.8(5) . . ?
C12 C11 S3 119.7(5) . . ?
O2 C12 C7 123.2(6) . . ?
O2 C12 C11 122.4(6) . . ?
C7 C12 C11 114.4(6) . . ?
C14 C13 C18 122.3(7) . . ?
C14 C13 S3 115.9(5) . . ?
C18 C13 S3 121.3(6) . . ?
C15 C14 C13 118.9(7) . . ?
C15 C14 H14A 120.5 . . ?
C13 C14 H14A 120.5 . . ?
C14 C15 C16 121.1(8) . . ?
C14 C15 S7 121.1(6) . . ?
C16 C15 S7 117.7(6) . . ?
C17 C16 C15 119.3(7) . . ?
C17 C16 H16A 120.4 . . ?
C15 C16 H16A 120.4 . . ?
C16 C17 C18 121.1(6) . . ?
C16 C17 S4 118.6(5) . . ?
C18 C17 S4 119.9(5) . . ?
O3 C18 C13 124.5(6) . . ?
O3 C18 C17 118.5(6) . . ?
C13 C18 C17 117.0(7) . . ?
C20 C19 C24 124.0(6) . . ?
C20 C19 S4 115.6(5) . . ?
C24 C19 S4 120.3(5) . . ?
C19 C20 C21 120.3(6) . . ?
C19 C20 H20A 119.8 . . ?
C21 C20 H20A 119.8 . . ?
C20 C21 C22 118.9(6) . . ?
C20 C21 S8 120.4(5) . . ?
C22 C21 S8 120.7(5) . . ?
C23 C22 C21 119.4(6) . . ?
C23 C22 H22A 120.3 . . ?
C21 C22 H22A 120.3 . . ?
C22 C23 C24 125.2(6) . . ?
C22 C23 S1 114.8(5) . . ?
C24 C23 S1 119.9(5) . . ?
O4 C24 C23 125.0(6) . . ?
O4 C24 C19 123.0(6) . . ?
C23 C24 C19 112.0(6) . . ?
C25 N1 C36 116.2(6) . . ?
C25 N1 Na1 100.1(5) . . ?
C36 N1 Na1 125.2(5) . . ?
C32 N2 C33 122.7(6) . . ?
N1 C25 C26 124.7(8) . . ?
N1 C25 H25A 117.7 . . ?
C26 C25 H25A 117.7 . . ?
C27 C26 C25 119.1(8) . . ?
C27 C26 H26A 120.5 . . ?
C25 C26 H26A 120.5 . . ?
C26 C27 C35 119.1(7) . . ?
C26 C27 H27A 120.5 . . ?
C35 C27 H27A 120.5 . . ?
C29 C28 C35 122.8(7) . . ?
C29 C28 H28A 118.6 . . ?
C35 C28 H28A 118.6 . . ?
C28 C29 C34 119.6(7) . . ?
C28 C29 H29A 120.2 . . ?
C34 C29 H29A 120.2 . . ?
C31 C30 C34 121.7(7) . . ?
C31 C30 H30A 119.2 . . ?
C34 C30 H30A 119.2 . . ?
C30 C31 C32 118.3(7) . . ?
C30 C31 H31A 120.8 . . ?
C32 C31 H31A 120.8 . . ?
N2 C32 C31 120.9(7) . . ?
N2 C32 H32A 119.5 . . ?
C31 C32 H32A 119.5 . . ?
N2 C33 C34 118.5(6) . . ?
N2 C33 C36 119.2(6) . . ?
C34 C33 C36 122.4(6) . . ?
C33 C34 C30 117.8(6) . . ?
C33 C34 C29 118.8(7) . . ?
C30 C34 C29 123.4(7) . . ?
C27 C35 C36 116.7(7) . . ?
C27 C35 C28 124.2(7) . . ?
C36 C35 C28 119.2(7) . . ?
N1 C36 C35 124.3(7) . . ?
N1 C36 C33 118.5(6) . . ?
C35 C36 C33 117.2(6) . . ?
C37 N3 C48 121.2(9) . . ?
C44 N4 C45 117.5(9) . . ?
N3 C37 C38 123.0(10) . . ?
N3 C37 H37A 118.5 . . ?
C38 C37 H37A 118.5 . . ?
C37 C38 C39 116.9(10) . . ?
C37 C38 H38A 121.6 . . ?
C39 C38 H38A 121.6 . . ?
C47 C39 C38 120.2(10) . . ?
C47 C39 H39A 119.9 . . ?
C38 C39 H39A 119.9 . . ?
C41 C40 C47 122.2(8) . . ?
C41 C40 H40A 118.9 . . ?
C47 C40 H40A 118.9 . . ?
C40 C41 C46 121.2(8) . . ?
C40 C41 H41A 119.4 . . ?
C46 C41 H41A 119.4 . . ?
C43 C42 C46 119.0(9) . . ?
C43 C42 H42A 120.5 . . ?
C46 C42 H42A 120.5 . . ?
C42 C43 C44 119.1(10) . . ?
C42 C43 H43A 120.5 . . ?
C44 C43 H43A 120.5 . . ?
N4 C44 C43 123.4(10) . . ?
N4 C44 H44A 118.3 . . ?
C43 C44 H44A 118.3 . . ?
N4 C45 C46 123.0(8) . . ?
N4 C45 C48 116.8(7) . . ?
C46 C45 C48 120.2(7) . . ?
C45 C46 C42 118.0(8) . . ?
C45 C46 C41 118.9(8) . . ?
C42 C46 C41 123.0(8) . . ?
C39 C47 C40 122.8(9) . . ?
C39 C47 C48 119.1(8) . . ?
C40 C47 C48 118.0(8) . . ?
N3 C48 C45 121.0(8) . . ?
N3 C48 C47 119.6(8) . . ?
C45 C48 C47 119.4(7) . . ?
C49 N5 C60 121.8(6) . . ?
C56 N6 C57 116.7(7) . . ?
N5 C49 C50 120.7(7) . . ?
N5 C49 H49A 119.7 . . ?
C50 C49 H49A 119.7 . . ?
C51 C50 C49 120.0(9) . . ?
C51 C50 H50A 120.0 . . ?
C49 C50 H50A 120.0 . . ?
C50 C51 C59 121.0(8) . . ?
C50 C51 H51A 119.5 . . ?
C59 C51 H51A 119.5 . . ?
C53 C52 C59 120.4(9) . . ?
C53 C52 H52A 119.8 . . ?
C59 C52 H52A 119.8 . . ?
C52 C53 C58 121.7(8) . . ?
C52 C53 H53A 119.2 . . ?
C58 C53 H53A 119.2 . . ?
C55 C54 C58 119.3(8) . . ?
C55 C54 H54A 120.4 . . ?
C58 C54 H54A 120.4 . . ?
C54 C55 C56 120.2(8) . . ?
C54 C55 H55A 119.9 . . ?
C56 C55 H55A 119.9 . . ?
N6 C56 C55 123.0(9) . . ?
N6 C56 H56A 118.5 . . ?
C55 C56 H56A 118.5 . . ?
N6 C57 C58 124.2(7) . . ?
N6 C57 C60 117.7(6) . . ?
C58 C57 C60 118.1(7) . . ?
C57 C58 C54 116.6(8) . . ?
C57 C58 C53 118.8(8) . . ?
C54 C58 C53 124.5(8) . . ?
C60 C59 C52 119.1(9) . . ?
C60 C59 C51 117.3(7) . . ?
C52 C59 C51 123.5(8) . . ?
N5 C60 C59 119.2(7) . . ?
N5 C60 C57 118.9(6) . . ?
C59 C60 C57 121.9(7) . . ?
C69 N7 C72 120.7(9) . . ?
C69 N7 C74 119.8(11) . 2_575 ?
C72 N7 C74 119.3(11) . 2_575 ?
C72 N8 C71 117.5(8) . . ?
C72 N8 C73 126.9(13) . . ?
C71 N8 C73 115.5(14) . . ?
N7 C69 C70 119.3(9) . . ?
C71 C70 C69 118.6(11) . . ?
C70 C71 N8 122.9(11) . . ?
N8 C72 N7 120.9(8) . . ?
N8 C72 C72 119.1(10) . 2_575 ?
N7 C72 C72 119.9(11) . 2_575 ?
C74 C73 N8 112.6(19) . . ?
C74 C73 O20W 37.5(10) . . ?
N8 C73 O20W 150(2) . . ?
O20W C74 C73 91(2) . . ?
O20W C74 C75 146(2) . 2_575 ?
C73 C74 C75 121.9(16) . 2_575 ?
O20W C74 N7 146(2) . 2_575 ?
C73 C74 N7 121.9(16) . 2_575 ?
C75 C74 N7 0.0(7) 2_575 2_575 ?
C80 N9 C77 117.4(13) . . ?
C80 N9 C82 126.7(13) . . ?
C77 N9 C82 115.7(13) . . ?
C80 N10 C79 120.7(12) . . ?
C80 N10 C81 115.9(12) . . ?
C79 N10 C81 123.5(13) . . ?
C78 C77 N9 119.4(13) . . ?
C77 C78 C79 122.6(13) . . ?
N10 C79 C78 117.4(14) . . ?
N10 C80 N9 122.4(11) . . ?
N10 C80 C80 121.1(13) . 2_656 ?
N9 C80 C80 116.3(15) . 2_656 ?
O19W C81 C82 108(2) . 2_656 ?
O19W C81 N10 125.6(19) . . ?
C82 C81 N10 126(2) 2_656 . ?
C81 C82 N9 113.5(18) 2_656 . ?
C95 N11 C85 127.4(15) . . ?
C92 N12 C93 134.9(15) . . ?
N11 C85 C86 116.3(15) . . ?
C87 C86 C85 114.7(15) . . ?
C96 C87 C86 134.7(19) . . ?
C89 C88 C96 128.0(17) . . ?
C88 C89 C94 123.3(18) . . ?
C91 C90 C94 124.1(16) . . ?
C90 C91 C92 123.3(16) . . ?
N12 C92 C91 111.3(15) . . ?
C95 C93 N12 124.9(17) . . ?
C95 C93 C94 120.8(17) . . ?
N12 C93 C94 114.0(15) . . ?
C89 C94 C90 129.2(17) . . ?
C89 C94 C93 118.9(16) . . ?
C90 C94 C93 111.2(15) . . ?
C93 C95 N11 123.1(18) . . ?
C93 C95 C96 122.9(17) . . ?
N11 C95 C96 113.9(14) . . ?
C87 C96 C88 141.2(17) . . ?
C87 C96 C95 113.0(16) . . ?
C88 C96 C95 105.8(13) . . ?
O8W' O8W O10W 138(2) . 1_545 ?
O14W O13W O15W 105.7(11) . 2_656 ?
C74 O20W C73 51.1(15) . . ?

loop_
_geom_bond_atom_site_label_1
_geom_bond_atom_site_label_2
_geom_bond_distance
_geom_bond_site_symmetry_2
_geom_bond_publ_flag
Na1 O5 2.244(5) . ?
Na1 O23 2.316(5) 2_665 ?
Na1 O15 2.319(5) 1_455 ?
Na1 O25 2.355(5) . ?
Na1 O26 2.421(7) . ?
Na1 N1 2.857(7) . ?
S1 O18 1.435(5) . ?
S1 O17 1.442(5) . ?
S1 C23 1.758(6) . ?
S1 C1 1.786(6) . ?
S2 O19 1.433(5) . ?
S2 O20 1.448(5) . ?
S2 C7 1.770(7) . ?
S2 C5 1.775(6) . ?
S3 O21 1.429(6) . ?
S3 O22 1.431(6) . ?
S3 C11 1.747(7) . ?
S3 C13 1.787(7) . ?
S4 O24 1.429(5) . ?
S4 O23 1.442(5) . ?
S4 C19 1.754(6) . ?
S4 C17 1.778(6) . ?
S5 O5 1.440(5) . ?
S5 O6 1.456(5) . ?
S5 O7 1.465(5) . ?
S5 C3 1.770(7) . ?
S6 O8 1.423(7) . ?
S6 O10 1.432(9) . ?
S6 O9 1.449(7) . ?
S6 C9 1.763(7) . ?
S7 O13 1.417(9) . ?
S7 O11 1.433(7) . ?
S7 O12 1.457(7) . ?
S7 C15 1.794(8) . ?
S8 O15 1.444(5) . ?
S8 O14 1.446(6) . ?
S8 O16 1.453(6) . ?
S8 C21 1.761(7) . ?
O1 C6 1.323(8) . ?
O2 C12 1.289(8) . ?
O3 C18 1.340(9) . ?
O4 C24 1.272(8) . ?
O15 Na1 2.319(5) 1_655 ?
O23 Na1 2.316(5) 2_665 ?
C1 C2 1.375(9) . ?
C1 C6 1.408(9) . ?
C2 C3 1.403(9) . ?
C2 H2A 0.9500 . ?
C3 C4 1.368(9) . ?
C4 C5 1.391(9) . ?
C4 H4A 0.9500 . ?
C5 C6 1.405(9) . ?
C7 C8 1.396(9) . ?
C7 C12 1.423(9) . ?
C8 C9 1.383(11) . ?
C8 H8A 0.9500 . ?
C9 C10 1.388(11) . ?
C10 C11 1.402(9) . ?
C10 H10A 0.9500 . ?
C11 C12 1.428(10) . ?
C13 C14 1.390(12) . ?
C13 C18 1.395(10) . ?
C14 C15 1.372(11) . ?
C14 H14A 0.9500 . ?
C15 C16 1.392(10) . ?
C16 C17 1.389(10) . ?
C16 H16A 0.9500 . ?
C17 C18 1.408(9) . ?
C19 C20 1.376(9) . ?
C19 C24 1.447(9) . ?
C20 C21 1.385(9) . ?
C20 H20A 0.9500 . ?
C21 C22 1.395(9) . ?
C22 C23 1.387(9) . ?
C22 H22A 0.9500 . ?
C23 C24 1.405(9) . ?
N1 C25 1.333(9) . ?
N1 C36 1.352(9) . ?
N2 C32 1.306(8) . ?
N2 C33 1.381(8) . ?
C25 C26 1.385(11) . ?
C25 H25A 0.9500 . ?
C26 C27 1.381(12) . ?
C26 H26A 0.9500 . ?
C27 C35 1.408(11) . ?
C27 H27A 0.9500 . ?
C28 C29 1.346(11) . ?
C28 C35 1.423(11) . ?
C28 H28A 0.9500 . ?
C29 C34 1.427(10) . ?
C29 H29A 0.9500 . ?
C30 C31 1.346(11) . ?
C30 C34 1.414(10) . ?
C30 H30A 0.9500 . ?
C31 C32 1.405(10) . ?
C31 H31A 0.9500 . ?
C32 H32A 0.9500 . ?
C33 C34 1.397(9) . ?
C33 C36 1.424(10) . ?
C35 C36 1.419(10) . ?
N3 C37 1.320(13) . ?
N3 C48 1.355(10) . ?
N4 C44 1.326(13) . ?
N4 C45 1.338(10) . ?
C37 C38 1.397(15) . ?
C37 H37A 0.9500 . ?
C38 C39 1.430(15) . ?
C38 H38A 0.9500 . ?
C39 C47 1.366(12) . ?
C39 H39A 0.9500 . ?
C40 C41 1.327(13) . ?
C40 C47 1.413(12) . ?
C40 H40A 0.9500 . ?
C41 C46 1.435(12) . ?
C41 H41A 0.9500 . ?
C42 C43 1.355(13) . ?
C42 C46 1.399(13) . ?
C42 H42A 0.9500 . ?
C43 C44 1.388(15) . ?
C43 H43A 0.9500 . ?
C44 H44A 0.9500 . ?
C45 C46 1.391(11) . ?
C45 C48 1.419(12) . ?
C47 C48 1.435(11) . ?
N5 C49 1.333(9) . ?
N5 C60 1.364(8) . ?
N6 C56 1.319(10) . ?
N6 C57 1.351(9) . ?
C49 C50 1.374(12) . ?
C49 H49A 0.9500 . ?
C50 C51 1.334(13) . ?
C50 H50A 0.9500 . ?
C51 C59 1.421(13) . ?
C51 H51A 0.9500 . ?
C52 C53 1.339(14) . ?
C52 C59 1.416(12) . ?
C52 H52A 0.9500 . ?
C53 C58 1.453(13) . ?
C53 H53A 0.9500 . ?
C54 C55 1.331(13) . ?
C54 C58 1.414(12) . ?
C54 H54A 0.9500 . ?
C55 C56 1.419(12) . ?
C55 H55A 0.9500 . ?
C56 H56A 0.9500 . ?
C57 C58 1.411(10) . ?
C57 C60 1.413(10) . ?
C59 C60 1.402(11) . ?
N7 C69 1.364(13) . ?
N7 C72 1.399(10) . ?
N7 C74 1.48(2) 2_575 ?
N8 C72 1.363(12) . ?
N8 C71 1.390(14) . ?
N8 C73 1.45(2) . ?
C69 C70 1.399(15) . ?
C70 C71 1.370(14) . ?
C72 C72 1.401(17) 2_575 ?
C73 C74 1.42(3) . ?
C73 O20W 1.82(3) . ?
C74 O20W 1.11(2) . ?
C74 C75 1.48(2) 2_575 ?
C74 N7 1.48(2) 2_575 ?
N9 C80 1.401(14) . ?
N9 C77 1.406(17) . ?
N9 C82 1.48(2) . ?
N10 C80 1.371(15) . ?
N10 C79 1.390(16) . ?
N10 C81 1.59(2) . ?
C77 C78 1.391(19) . ?
C78 C79 1.398(18) . ?
C80 C80 1.46(2) 2_656 ?
C81 O19W 1.24(3) . ?
C81 C82 1.26(3) 2_656 ?
C82 C81 1.26(3) 2_656 ?
N11 C95 1.337(18) . ?
N11 C85 1.356(18) . ?
N12 C92 1.246(17) . ?
N12 C93 1.408(18) . ?
C85 C86 1.49(2) . ?
C86 C87 1.297(19) . ?
C87 C96 1.247(19) . ?
C88 C89 1.212(19) . ?
C88 C96 1.55(2) . ?
C89 C94 1.34(2) . ?
C90 C91 1.322(19) . ?
C90 C94 1.47(2) . ?
C91 C92 1.428(9) . ?
C93 C95 1.265(19) . ?
C93 C94 1.50(2) . ?
C95 C96 1.60(2) . ?
O6W O6W' 0.93(2) . ?
O7W O7W' 1.56(3) . ?
O8W O8W' 1.31(2) . ?
O8W O10W 1.76(3) 1_545 ?
O10W O8W 1.76(3) 1_565 ?
O13W O14W 1.74(2) . ?
O13W O15W 1.79(2) 2_656 ?
O15W O13W 1.79(2) 2_656 ?
